data_1517824
loop_
_publ_author_name
'Jacob W. Uebler'
'Amy L. Pochodylo'
'Robert L. LaDuca'

_publ_section_title
;
 Copper glutarate coordination polymers with dipyridylamide ligands:
 Effect of donor disposition and steric bulk on structure
;
_journal_name_full
;
Inorganica Chimica Acta
;
_journal_page_first 31
_journal_page_last 42
_journal_volume 405
_journal_year 2013
_chemical_formula_sum 'C16 H19 Cu N3 O7'
_chemical_formula_weight 428.88
_space_group_IT_number 15
_symmetry_cell_setting monoclinic
_symmetry_space_group_name_Hall '-C 2yc'
_symmetry_space_group_name_H-M 'C 1 2/c 1'
_atom_sites_solution_hydrogens geom
_atom_sites_solution_primary direct
_atom_sites_solution_secondary difmap
_cell_angle_alpha 90.00
_cell_angle_beta 110.8840(10)
_cell_angle_gamma 90.00
_cell_formula_units_Z 8
_cell_length_a 23.476(3)
_cell_length_b 8.8641(10)
_cell_length_c 17.5434(19)
_cell_measurement_reflns_used 7337
_cell_measurement_temperature 173(2)
_cell_measurement_theta_max 25.33
_cell_measurement_theta_min 2.48
_cell_volume 3410.8(7)
_computing_cell_refinement 'Bruker SAINT'
_computing_data_collection 'Bruker APEX2'
_computing_data_reduction 'Bruker SAINT'
_computing_molecular_graphics 'Bruker SHELXTL'
_computing_publication_material 'Bruker SHELXTL'
_computing_structure_refinement 'SHELXL-97 (Sheldrick, 2008)'
_computing_structure_solution 'SHELXS-97 (Sheldrick, 2008)'
_diffrn_ambient_temperature 173(2)
_diffrn_measured_fraction_theta_full 1.000
_diffrn_measured_fraction_theta_max 0.998
_diffrn_measurement_device_type 'Bruker APEX-II CCD'
_diffrn_measurement_method '\f and \w scans'
_diffrn_radiation_monochromator graphite
_diffrn_radiation_source 'fine-focus sealed tube'
_diffrn_radiation_type MoK\a
_diffrn_radiation_wavelength 0.71073
_diffrn_reflns_av_R_equivalents 0.0352
_diffrn_reflns_av_sigmaI/netI 0.0291
_diffrn_reflns_limit_h_max 28
_diffrn_reflns_limit_h_min -28
_diffrn_reflns_limit_k_max 10
_diffrn_reflns_limit_k_min -10
_diffrn_reflns_limit_l_max 21
_diffrn_reflns_limit_l_min -20
_diffrn_reflns_number 13480
_diffrn_reflns_theta_full 25.00
_diffrn_reflns_theta_max 25.33
_diffrn_reflns_theta_min 1.86
_exptl_absorpt_coefficient_mu 1.328
_exptl_absorpt_correction_T_max 0.8943
_exptl_absorpt_correction_T_min 0.7018
_exptl_absorpt_correction_type multi-scan
_exptl_absorpt_process_details SADABS
_exptl_crystal_colour blue
_exptl_crystal_density_diffrn 1.670
_exptl_crystal_density_method 'not measured'
_exptl_crystal_description block
_exptl_crystal_F_000 1768
_exptl_crystal_size_max 0.29
_exptl_crystal_size_mid 0.19
_exptl_crystal_size_min 0.09
_refine_diff_density_max 0.572
_refine_diff_density_min -0.505
_refine_diff_density_rms 0.070
_refine_ls_extinction_method none
_refine_ls_goodness_of_fit_ref 1.055
_refine_ls_hydrogen_treatment mixed
_refine_ls_matrix_type full
_refine_ls_number_parameters 259
_refine_ls_number_reflns 3121
_refine_ls_number_restraints 7
_refine_ls_restrained_S_all 1.060
_refine_ls_R_factor_all 0.0395
_refine_ls_R_factor_gt 0.0321
_refine_ls_shift/su_max 0.001
_refine_ls_shift/su_mean 0.000
_refine_ls_structure_factor_coef Fsqd
_refine_ls_weighting_details 'calc w=1/[\s^2^(Fo^2^)+(0.0467P)^2^+5.6208P] where P=(Fo^2^+2Fc^2^)/3'
_refine_ls_weighting_scheme calc
_refine_ls_wR_factor_gt 0.0853
_refine_ls_wR_factor_ref 0.0899
_reflns_number_gt 2660
_reflns_number_total 3121
_reflns_threshold_expression >2sigma(I)
_cod_data_source_file ICA-2013-405-31-42-5.cif
_cod_data_source_block c2c
_cod_original_cell_volume 3410.8(6)
_cod_original_sg_symbol_H-M C2/c
_cod_database_code 1517824

loop_
_symmetry_equiv_pos_as_xyz
'x, y, z'
'-x, y, -z+1/2'
'x+1/2, y+1/2, z'
'-x+1/2, y+1/2, -z+1/2'
'-x, -y, -z'
'x, -y, z-1/2'
'-x+1/2, -y+1/2, -z'
'x+1/2, -y+1/2, z-1/2'

loop_
_atom_site_label
_atom_site_type_symbol
_atom_site_fract_x
_atom_site_fract_y
_atom_site_fract_z
_atom_site_U_iso_or_equiv
_atom_site_adp_type
_atom_site_occupancy
_atom_site_symmetry_multiplicity
_atom_site_calc_flag
_atom_site_refinement_flags
Cu1 Cu 0.343759(14) 0.87736(3) 0.071388(19) 0.02162(12) Uani 1 1 d .
O1 O 0.51062(9) 0.3690(2) 0.36223(14) 0.0375(5) Uani 1 1 d .
O1W O 0.57297(18) 0.4889(4) 0.5327(2) 0.0915(10) Uani 1 1 d D
H1WA H 0.552(2) 0.445(6) 0.4831(19) 0.110 Uiso 1 1 d D
H1WB H 0.590(2) 0.576(4) 0.522(3) 0.110 Uiso 1 1 d D
O2 O 0.31818(9) 1.0695(2) 0.01595(11) 0.0270(4) Uani 1 1 d .
O3 O 0.32049(9) 1.0109(2) -0.10665(12) 0.0339(5) Uani 1 1 d .
O4 O 0.22689(8) 1.60139(19) -0.10774(11) 0.0244(4) Uani 1 1 d .
O5 O 0.15860(8) 1.4561(2) -0.19634(11) 0.0276(4) Uani 1 1 d .
O6 O 0.33462(9) 0.7416(2) -0.04119(12) 0.0296(4) Uani 1 1 d D
H6C H 0.3300(14) 0.820(3) -0.0689(18) 0.036 Uiso 1 1 d D
H6D H 0.3012(10) 0.696(3) -0.0607(18) 0.036 Uiso 1 1 d D
N1 N 0.36570(10) 0.6866(2) 0.13644(13) 0.0233(5) Uani 1 1 d .
N2 N 0.56634(10) -0.0719(2) 0.41220(13) 0.0220(5) Uani 1 1 d .
N3 N 0.41698(10) 0.2930(2) 0.27541(14) 0.0241(5) Uani 1 1 d D
H3N H 0.3942(12) 0.215(3) 0.2545(17) 0.029 Uiso 1 1 d D
C1 C 0.40519(14) 0.6914(3) 0.21330(17) 0.0309(7) Uani 1 1 d .
H1 H 0.4220 0.7865 0.2349 0.037 Uiso 1 1 calc R
C2 C 0.34048(12) 0.5525(3) 0.10849(17) 0.0266(6) Uani 1 1 d .
H2 H 0.3108 0.5473 0.0550 0.032 Uiso 1 1 calc R
C3 C 0.35556(12) 0.4222(3) 0.15359(17) 0.0265(6) Uani 1 1 d .
H3 H 0.3366 0.3295 0.1314 0.032 Uiso 1 1 calc R
C4 C 0.39884(12) 0.4274(3) 0.23206(16) 0.0222(5) Uani 1 1 d .
C5 C 0.42283(14) 0.5669(3) 0.26277(17) 0.0304(6) Uani 1 1 d .
H5 H 0.4510 0.5763 0.3171 0.036 Uiso 1 1 calc R
C6 C 0.29791(13) 1.2631(3) -0.08172(17) 0.0287(6) Uani 1 1 d .
H6A H 0.3343 1.3263 -0.0544 0.034 Uiso 1 1 calc R
H6B H 0.2652 1.2967 -0.0623 0.034 Uiso 1 1 calc R
C7 C 0.47256(12) 0.2702(3) 0.33522(16) 0.0244(6) Uani 1 1 d .
C8 C 0.48680(12) 0.1112(3) 0.36432(15) 0.0219(6) Uani 1 1 d .
C10 C 0.46582(13) -0.1314(3) 0.40670(17) 0.0267(6) Uani 1 1 d .
H10 H 0.4388 -0.2017 0.4168 0.032 Uiso 1 1 calc R
C11 C 0.54691(12) 0.0658(3) 0.38474(15) 0.0224(5) Uani 1 1 d .
H11 H 0.5756 0.1362 0.3789 0.027 Uiso 1 1 calc R
C12 C 0.44517(12) 0.0102(3) 0.37456(16) 0.0244(6) Uani 1 1 d .
H12 H 0.4035 0.0370 0.3600 0.029 Uiso 1 1 calc R
C13 C 0.52609(12) -0.1683(3) 0.42367(17) 0.0261(6) Uani 1 1 d .
H13 H 0.5397 -0.2661 0.4444 0.031 Uiso 1 1 calc R
C14 C 0.31334(11) 1.1014(3) -0.05665(16) 0.0233(6) Uani 1 1 d .
C15 C 0.27710(14) 1.2891(3) -0.17358(16) 0.0292(6) Uani 1 1 d .
H15A H 0.3100 1.2577 -0.1931 0.035 Uiso 1 1 calc R
H15B H 0.2410 1.2255 -0.2013 0.035 Uiso 1 1 calc R
C18 C 0.26106(13) 1.4538(3) -0.19649(17) 0.0295(6) Uani 1 1 d .
H18A H 0.2978 1.5173 -0.1720 0.035 Uiso 1 1 calc R
H18B H 0.2471 1.4651 -0.2565 0.035 Uiso 1 1 calc R
C19 C 0.21151(12) 1.5060(3) -0.16647(15) 0.0222(6) Uani 1 1 d .

loop_
_atom_site_aniso_label
_atom_site_aniso_U_11
_atom_site_aniso_U_22
_atom_site_aniso_U_33
_atom_site_aniso_U_23
_atom_site_aniso_U_13
_atom_site_aniso_U_12
Cu1 0.02273(19) 0.01676(18) 0.02384(19) 0.00347(12) 0.00641(14) 0.00226(12)
O1 0.0266(11) 0.0225(10) 0.0529(14) 0.0037(9) 0.0014(10) -0.0029(8)
O1W 0.093(3) 0.084(3) 0.098(3) 0.017(2) 0.036(2) 0.005(2)
O2 0.0341(11) 0.0251(10) 0.0212(10) 0.0050(8) 0.0091(8) 0.0074(8)
O3 0.0429(12) 0.0328(11) 0.0289(11) 0.0019(9) 0.0163(10) 0.0074(9)
O4 0.0230(9) 0.0221(9) 0.0263(10) 0.0000(8) 0.0066(8) -0.0017(7)
O5 0.0274(10) 0.0248(10) 0.0251(10) 0.0015(8) 0.0027(8) -0.0007(8)
O6 0.0310(11) 0.0269(10) 0.0263(11) -0.0023(8) 0.0044(9) -0.0085(9)
N1 0.0227(11) 0.0200(11) 0.0249(12) 0.0026(9) 0.0059(9) 0.0026(9)
N2 0.0219(11) 0.0179(10) 0.0241(11) 0.0015(9) 0.0056(9) 0.0025(9)
N3 0.0235(12) 0.0163(11) 0.0286(12) 0.0015(9) 0.0046(10) 0.0010(9)
C1 0.0417(17) 0.0167(13) 0.0298(15) -0.0020(11) 0.0073(13) 0.0023(12)
C2 0.0193(13) 0.0243(14) 0.0308(15) 0.0034(12) 0.0021(11) -0.0011(11)
C3 0.0209(13) 0.0188(13) 0.0359(16) 0.0037(11) 0.0053(12) -0.0014(11)
C4 0.0215(13) 0.0201(12) 0.0265(14) 0.0040(11) 0.0104(11) 0.0041(10)
C5 0.0397(17) 0.0209(13) 0.0239(14) -0.0009(11) 0.0032(13) 0.0035(12)
C6 0.0336(15) 0.0262(14) 0.0277(15) 0.0059(11) 0.0127(13) 0.0068(12)
C7 0.0237(14) 0.0222(13) 0.0260(14) 0.0028(11) 0.0074(11) 0.0034(11)
C8 0.0228(13) 0.0212(13) 0.0192(13) -0.0005(10) 0.0044(11) 0.0022(10)
C10 0.0273(14) 0.0245(14) 0.0276(14) 0.0013(11) 0.0089(12) -0.0061(11)
C11 0.0224(13) 0.0203(12) 0.0236(13) 0.0018(11) 0.0069(11) -0.0001(11)
C12 0.0196(13) 0.0271(14) 0.0241(14) 0.0006(11) 0.0047(11) 0.0008(11)
C13 0.0290(14) 0.0196(13) 0.0271(14) 0.0031(11) 0.0069(12) 0.0011(11)
C14 0.0161(12) 0.0283(14) 0.0256(14) 0.0040(11) 0.0074(11) 0.0036(11)
C15 0.0373(16) 0.0262(14) 0.0270(15) 0.0012(12) 0.0149(13) 0.0035(12)
C18 0.0354(16) 0.0306(15) 0.0217(14) 0.0048(12) 0.0090(12) 0.0032(12)
C19 0.0240(13) 0.0183(12) 0.0208(13) 0.0096(11) 0.0035(11) 0.0036(11)

loop_
_atom_type_symbol
_atom_type_description
_atom_type_scat_dispersion_real
_atom_type_scat_dispersion_imag
_atom_type_scat_source
C C 0.0033 0.0016 'International Tables Vol C Tables 4.2.6.8 and 6.1.1.4'
H H 0.0000 0.0000 'International Tables Vol C Tables 4.2.6.8 and 6.1.1.4'
N N 0.0061 0.0033 'International Tables Vol C Tables 4.2.6.8 and 6.1.1.4'
O O 0.0106 0.0060 'International Tables Vol C Tables 4.2.6.8 and 6.1.1.4'
Cu Cu 0.3201 1.2651 'International Tables Vol C Tables 4.2.6.8 and 6.1.1.4'

loop_
_geom_angle_atom_site_label_1
_geom_angle_atom_site_label_2
_geom_angle_atom_site_label_3
_geom_angle
_geom_angle_site_symmetry_1
_geom_angle_site_symmetry_3
O2 Cu1 O4 86.17(8) . 7_575
O2 Cu1 N1 173.97(8) . .
O4 Cu1 N1 88.38(8) 7_575 .
O2 Cu1 N2 89.83(8) . 2_665
O4 Cu1 N2 149.21(8) 7_575 2_665
N1 Cu1 N2 93.53(9) . 2_665
O2 Cu1 O6 96.50(7) . .
O4 Cu1 O6 120.11(7) 7_575 .
N1 Cu1 O6 88.48(8) . .
N2 Cu1 O6 90.67(8) 2_665 .
H1WA O1W H1WB 106(4) . .
C14 O2 Cu1 126.65(17) . .
C19 O4 Cu1 107.00(16) . 7_575
Cu1 O6 H6C 91(2) . .
Cu1 O6 H6D 114(2) . .
H6C O6 H6D 105(3) . .
C1 N1 C2 117.0(2) . .
C1 N1 Cu1 119.53(18) . .
C2 N1 Cu1 123.38(18) . .
C11 N2 C13 118.0(2) . .
C11 N2 Cu1 116.68(17) . 2_645
C13 N2 Cu1 125.27(18) . 2_645
C7 N3 C4 124.5(2) . .
C7 N3 H3N 119(2) . .
C4 N3 H3N 115.3(19) . .
N1 C1 C5 123.8(3) . .
N1 C1 H1 118.1 . .
C5 C1 H1 118.1 . .
N1 C2 C3 123.1(2) . .
N1 C2 H2 118.5 . .
C3 C2 H2 118.5 . .
C2 C3 C4 119.4(2) . .
C2 C3 H3 120.3 . .
C4 C3 H3 120.3 . .
C5 C4 C3 117.8(2) . .
C5 C4 N3 123.2(2) . .
C3 C4 N3 119.0(2) . .
C1 C5 C4 118.8(3) . .
C1 C5 H5 120.6 . .
C4 C5 H5 120.6 . .
C14 C6 C15 113.9(2) . .
C14 C6 H6A 108.8 . .
C15 C6 H6A 108.8 . .
C14 C6 H6B 108.8 . .
C15 C6 H6B 108.8 . .
H6A C6 H6B 107.7 . .
O1 C7 N3 124.0(2) . .
O1 C7 C8 120.0(2) . .
N3 C7 C8 115.9(2) . .
C12 C8 C11 118.7(2) . .
C12 C8 C7 124.9(2) . .
C11 C8 C7 116.4(2) . .
C13 C10 C12 119.0(2) . .
C13 C10 H10 120.5 . .
C12 C10 H10 120.5 . .
N2 C11 C8 123.1(2) . .
N2 C11 H11 118.5 . .
C8 C11 H11 118.5 . .
C8 C12 C10 118.5(2) . .
C8 C12 H12 120.8 . .
C10 C12 H12 120.8 . .
N2 C13 C10 122.8(2) . .
N2 C13 H13 118.6 . .
C10 C13 H13 118.6 . .
O3 C14 O2 125.3(2) . .
O3 C14 C6 119.1(2) . .
O2 C14 C6 115.5(2) . .
C18 C15 C6 112.3(2) . .
C18 C15 H15A 109.1 . .
C6 C15 H15A 109.1 . .
C18 C15 H15B 109.1 . .
C6 C15 H15B 109.1 . .
H15A C15 H15B 107.9 . .
C19 C18 C15 110.5(2) . .
C19 C18 H18A 109.6 . .
C15 C18 H18A 109.6 . .
C19 C18 H18B 109.6 . .
C15 C18 H18B 109.6 . .
H18A C18 H18B 108.1 . .
O5 C19 O4 121.7(2) . .
O5 C19 C18 121.4(2) . .
O4 C19 C18 116.8(2) . .

loop_
_geom_bond_atom_site_label_1
_geom_bond_atom_site_label_2
_geom_bond_distance
_geom_bond_site_symmetry_2
Cu1 O2 1.9472(18) .
Cu1 O4 1.9867(19) 7_575
Cu1 N1 2.002(2) .
Cu1 N2 2.075(2) 2_665
Cu1 O6 2.257(2) .
O1 C7 1.220(3) .
O1W H1WA 0.918(19) .
O1W H1WB 0.925(19) .
O2 C14 1.270(3) .
O3 C14 1.243(3) .
O4 C19 1.281(3) .
O4 Cu1 1.9868(19) 7_575
O5 C19 1.244(3) .
O6 H6C 0.834(17) .
O6 H6D 0.842(17) .
N1 C1 1.337(4) .
N1 C2 1.341(3) .
N2 C11 1.332(3) .
N2 C13 1.341(4) .
N2 Cu1 2.075(2) 2_645
N3 C7 1.367(3) .
N3 C4 1.396(3) .
N3 H3N 0.873(17) .
C1 C5 1.374(4) .
C1 H1 0.9500 .
C2 C3 1.373(4) .
C2 H2 0.9500 .
C3 C4 1.390(4) .
C3 H3 0.9500 .
C4 C5 1.386(4) .
C5 H5 0.9500 .
C6 C14 1.505(4) .
C6 C15 1.526(4) .
C6 H6A 0.9900 .
C6 H6B 0.9900 .
C7 C8 1.495(3) .
C8 C12 1.383(4) .
C8 C11 1.386(4) .
C10 C13 1.377(4) .
C10 C12 1.391(4) .
C10 H10 0.9500 .
C11 H11 0.9500 .
C12 H12 0.9500 .
C13 H13 0.9500 .
C15 C18 1.525(4) .
C15 H15A 0.9900 .
C15 H15B 0.9900 .
C18 C19 1.510(4) .
C18 H18A 0.9900 .
C18 H18B 0.9900 .

loop_
_geom_hbond_atom_site_label_D
_geom_hbond_atom_site_label_H
_geom_hbond_atom_site_label_A
_geom_hbond_distance_DH
_geom_hbond_distance_HA
_geom_hbond_distance_DA
_geom_hbond_angle_DHA
_geom_hbond_site_symmetry_A
O1W H1WA O1 0.918(19) 2.11(2) 3.016(5) 172(5) .
O1W H1WB O6 0.925(19) 2.22(3) 3.085(4) 155(5) 2_655
O6 H6C O3 0.834(17) 1.800(19) 2.618(3) 166(3) .
O6 H6D O4 0.842(17) 1.842(18) 2.683(3) 177(3) 1_545
N3 H3N O5 0.873(17) 1.992(18) 2.862(3) 175(3) 7_565

loop_
_geom_torsion_atom_site_label_1
_geom_torsion_atom_site_label_2
_geom_torsion_atom_site_label_3
_geom_torsion_atom_site_label_4
_geom_torsion
_geom_torsion_site_symmetry_1
O4 Cu1 O2 C14 -133.8(2) 7_575
N1 Cu1 O2 C14 -159.3(7) .
N2 Cu1 O2 C14 76.7(2) 2_665
O6 Cu1 O2 C14 -13.9(2) .
O2 Cu1 N1 C1 -67.5(9) .
O4 Cu1 N1 C1 -93.0(2) 7_575
N2 Cu1 N1 C1 56.3(2) 2_665
O6 Cu1 N1 C1 146.8(2) .
O2 Cu1 N1 C2 109.0(8) .
O4 Cu1 N1 C2 83.6(2) 7_575
N2 Cu1 N1 C2 -127.2(2) 2_665
O6 Cu1 N1 C2 -36.6(2) .
C2 N1 C1 C5 2.9(4) .
Cu1 N1 C1 C5 179.7(2) .
C1 N1 C2 C3 -3.1(4) .
Cu1 N1 C2 C3 -179.7(2) .
N1 C2 C3 C4 0.1(4) .
C2 C3 C4 C5 3.1(4) .
C2 C3 C4 N3 -175.7(2) .
C7 N3 C4 C5 -25.8(4) .
C7 N3 C4 C3 152.9(3) .
N1 C1 C5 C4 0.2(5) .
C3 C4 C5 C1 -3.2(4) .
N3 C4 C5 C1 175.5(3) .
C4 N3 C7 O1 6.6(4) .
C4 N3 C7 C8 -170.2(2) .
O1 C7 C8 C12 144.9(3) .
N3 C7 C8 C12 -38.2(4) .
O1 C7 C8 C11 -32.8(4) .
N3 C7 C8 C11 144.1(2) .
C13 N2 C11 C8 -2.9(4) .
Cu1 N2 C11 C8 174.3(2) 2_645
C12 C8 C11 N2 1.5(4) .
C7 C8 C11 N2 179.4(2) .
C11 C8 C12 C10 1.4(4) .
C7 C8 C12 C10 -176.3(2) .
C13 C10 C12 C8 -2.8(4) .
C11 N2 C13 C10 1.3(4) .
Cu1 N2 C13 C10 -175.6(2) 2_645
C12 C10 C13 N2 1.5(4) .
Cu1 O2 C14 O3 4.9(4) .
Cu1 O2 C14 C6 -174.78(17) .
C15 C6 C14 O3 14.6(4) .
C15 C6 C14 O2 -165.6(2) .
C14 C6 C15 C18 179.2(2) .
C6 C15 C18 C19 -58.1(3) .
Cu1 O4 C19 O5 7.1(3) 7_575
Cu1 O4 C19 C18 -171.41(17) 7_575
C15 C18 C19 O5 -68.3(3) .
C15 C18 C19 O4 110.3(3) .
